data_6000717
loop_
_publ_author_name
'Lartiguebourdeau, C.'
'Chanh, N. B.'
'Duplessix, R.'
'Gallois, B.'

_publ_section_title
;
 Thermal study and crystal-structure of a perovskite-type unsaturated
 molecular composite - propargylamine and cadmium chloride complex salt
;
_journal_name_full 'Journal of Physics and Chemistry of Solids'
_journal_page_first 349
_journal_page_last 356
_journal_paper_doi 10.1016/0022-3697(93)90268-V
_journal_volume 54
_journal_year 1993
_chemical_formula_sum 'C6 H11 Cd Cl4 N2'
_space_group_name_H-M_alt 'C 1 2/c 1'
_cell_angle_alpha 90.000
_cell_angle_beta 98.890
_cell_angle_gamma 90.000
_cell_length_a 23.6240
_cell_length_b 7.3670
_cell_length_c 7.3530
_cell_volume 1264.33
_cod_database_code 6000717

loop_
_atom_site_label
_atom_site_fract_x
_atom_site_fract_y
_atom_site_fract_z
? ? ? ?
